data_7157603
loop_
_publ_author_name
'Abudken, Ahmed M. H.'
'Hope, Eric G.'
'Singh, Kuldip'
'Stuart, Alison M.'

_publ_section_title
;
 Fluorinations of unsymmetrical diaryliodonium salts containing
 ortho-sidearms; influence of sidearm on selectivity.
;
_journal_issue 31
_journal_name_full 'Organic &amp; biomolecular chemistry'
_journal_page_first 6140
_journal_page_last 6146
_journal_paper_doi 10.1039/d0ob01401j
_journal_volume 18
_journal_year 2020
_chemical_formula_moiety 'C16 H18 I O2, B F4'
_chemical_formula_sum 'C16 H18 B F4 I O2'
_chemical_formula_weight 456.01
_space_group_IT_number 2
_space_group_name_Hall '-P 1'
_space_group_name_H-M_alt 'P -1'
_symmetry_cell_setting triclinic
_symmetry_space_group_name_H-M 'P -1'
_atom_sites_solution_hydrogens geom
_atom_sites_solution_primary direct
_atom_sites_solution_secondary difmap
_audit_creation_method SHELXL-97
_audit_update_record
;
2020-07-01 deposited with the CCDC.	2020-07-23 downloaded from the CCDC.
;
_cell_angle_alpha 87.810(4)
_cell_angle_beta 75.567(4)
_cell_angle_gamma 79.756(4)
_cell_formula_units_Z 2
_cell_length_a 7.4922(19)
_cell_length_b 10.184(3)
_cell_length_c 11.624(3)
_cell_measurement_reflns_used 896
_cell_measurement_temperature 150(2)
_cell_measurement_theta_max 28.038
_cell_measurement_theta_min 2.851
_cell_volume 845.2(4)
_computing_cell_refinement 'Bruker SMART'
_computing_data_collection 'Bruker SMART'
_computing_data_reduction 'Bruker SHELXTL'
_computing_molecular_graphics 'Bruker SHELXTL'
_computing_publication_material 'Bruker SHELXTL'
_computing_structure_refinement 'SHELXL-97 (Sheldrick, 1997)'
_computing_structure_solution 'SHELXS-97 (Sheldrick, 1990)'
_diffrn_ambient_temperature 150(2)
_diffrn_measured_fraction_theta_full 0.988
_diffrn_measured_fraction_theta_max 0.988
_diffrn_measurement_device_type 'Bruker Apex 2000 CCD area detector'
_diffrn_measurement_method 'phi and omega scans'
_diffrn_radiation_monochromator graphite
_diffrn_radiation_source 'fine-focus sealed tube'
_diffrn_radiation_type MoK\a
_diffrn_radiation_wavelength 0.71073
_diffrn_reflns_av_R_equivalents 0.0366
_diffrn_reflns_av_sigmaI/netI 0.0373
_diffrn_reflns_limit_h_max 9
_diffrn_reflns_limit_h_min -9
_diffrn_reflns_limit_k_max 12
_diffrn_reflns_limit_k_min -12
_diffrn_reflns_limit_l_max 14
_diffrn_reflns_limit_l_min -14
_diffrn_reflns_number 6586
_diffrn_reflns_theta_full 25.99
_diffrn_reflns_theta_max 25.99
_diffrn_reflns_theta_min 1.81
_exptl_absorpt_coefficient_mu 1.941
_exptl_absorpt_correction_T_max 0.862
_exptl_absorpt_correction_T_min 0.534
_exptl_absorpt_correction_type empirical
_exptl_absorpt_process_details
;
absoprtion correction based on 5511 reflections(SADABS);Rint 0.0866 before
correction and 0.0323 after.
;
_exptl_crystal_colour colourless
_exptl_crystal_density_diffrn 1.792
_exptl_crystal_density_method 'not measured'
_exptl_crystal_description plate
_exptl_crystal_F_000 448
_exptl_crystal_size_max 0.44
_exptl_crystal_size_mid 0.28
_exptl_crystal_size_min 0.05
_refine_diff_density_max 0.676
_refine_diff_density_min -0.593
_refine_diff_density_rms 0.104
_refine_ls_extinction_method none
_refine_ls_goodness_of_fit_ref 1.032
_refine_ls_hydrogen_treatment constr
_refine_ls_matrix_type full
_refine_ls_number_parameters 221
_refine_ls_number_reflns 3290
_refine_ls_number_restraints 0
_refine_ls_restrained_S_all 1.032
_refine_ls_R_factor_all 0.0300
_refine_ls_R_factor_gt 0.0283
_refine_ls_shift/su_max 0.001
_refine_ls_shift/su_mean 0.000
_refine_ls_structure_factor_coef Fsqd
_refine_ls_weighting_details 'calc w=1/[\s^2^(Fo^2^)+(0.0478P)^2^+0.0000P] where P=(Fo^2^+2Fc^2^)/3'
_refine_ls_weighting_scheme calc
_refine_ls_wR_factor_gt 0.0702
_refine_ls_wR_factor_ref 0.0709
_reflns_number_gt 3151
_reflns_number_total 3290
_reflns_threshold_expression >2sigma(I)
_cod_data_source_file d0ob01401j2.cif
_cod_data_source_block 16120
_cod_depositor_comments
;
The following automatic conversions were performed:

data item '_symmetry_cell_setting' value 'Triclinic' was changed to
'triclinic' in accordance with the
/home/data/users/saulius/crontab/automatic-downloads/rss-feeds/RSC/lib/dictionaries/cif_core.dic
dictionary named 'cif_core.dic' version 2.4.2 last updated on
2011-04-26.

Automatic conversion script
Id: cif_fix_values 7556 2019-12-06 15:28:31Z antanas 

 Adding full bibliography for 7157603--7157607.cif.
;
_cod_original_sg_symbol_H-M P-1
_cod_database_code 7157603

loop_
_symmetry_equiv_pos_as_xyz
'x, y, z'
'-x, -y, -z'

loop_
_atom_site_label
_atom_site_type_symbol
_atom_site_fract_x
_atom_site_fract_y
_atom_site_fract_z
_atom_site_U_iso_or_equiv
_atom_site_adp_type
_atom_site_occupancy
_atom_site_symmetry_multiplicity
_atom_site_calc_flag
_atom_site_refinement_flags
_atom_site_disorder_assembly
_atom_site_disorder_group
I1 I 0.63716(2) 0.612657(15) 0.709791(13) 0.02116(8) Uani 1 1 d . . .
O1 O 0.3093(3) 0.7472(2) 0.79960(19) 0.0298(5) Uani 1 1 d . . .
H1 H 0.2303 0.7906 0.7661 0.045 Uiso 1 1 calc R . .
O2 O 1.4485(3) 0.30204(19) 0.55875(18) 0.0251(4) Uani 1 1 d . . .
C1 C 0.6047(4) 0.6409(3) 0.8952(2) 0.0197(5) Uani 1 1 d . . .
C2 C 0.7376(4) 0.5651(3) 0.9440(3) 0.0224(6) Uani 1 1 d . . .
H2 H 0.8344 0.5016 0.8973 0.027 Uiso 1 1 calc R . .
C3 C 0.7267(4) 0.5838(3) 1.0646(3) 0.0264(6) Uani 1 1 d . . .
H3 H 0.8155 0.5318 1.1012 0.032 Uiso 1 1 calc R . .
C4 C 0.5869(4) 0.6778(3) 1.1294(3) 0.0270(6) Uani 1 1 d . . .
H4 H 0.5816 0.6927 1.2105 0.032 Uiso 1 1 calc R . .
C5 C 0.4535(4) 0.7511(3) 1.0776(3) 0.0250(6) Uani 1 1 d . . .
H5 H 0.3578 0.8154 1.1241 0.030 Uiso 1 1 calc R . .
C6 C 0.4564(4) 0.7325(3) 0.9581(2) 0.0193(5) Uani 1 1 d . . .
C7 C 0.3040(4) 0.8153(3) 0.9072(2) 0.0223(6) Uani 1 1 d . . .
C8 C 0.3451(4) 0.9562(3) 0.8796(3) 0.0321(7) Uani 1 1 d . . .
H8A H 0.4691 0.9516 0.8250 0.048 Uiso 1 1 calc R . .
H8B H 0.3424 1.0008 0.9534 0.048 Uiso 1 1 calc R . .
H8C H 0.2502 1.0068 0.8426 0.048 Uiso 1 1 calc R . .
C9 C 0.1117(4) 0.8166(3) 0.9901(3) 0.0291(6) Uani 1 1 d . . .
H9A H 0.0157 0.8631 0.9519 0.044 Uiso 1 1 calc R . .
H9B H 0.1036 0.8628 1.0641 0.044 Uiso 1 1 calc R . .
H9C H 0.0917 0.7247 1.0077 0.044 Uiso 1 1 calc R . .
C10 C 0.9092(4) 0.5042(3) 0.6694(2) 0.0212(5) Uani 1 1 d . . .
C11 C 0.9370(4) 0.3653(3) 0.6685(2) 0.0238(6) Uani 1 1 d . . .
H11 H 0.8334 0.3201 0.6927 0.029 Uiso 1 1 calc R . .
C12 C 1.1167(4) 0.2938(3) 0.6319(2) 0.0235(6) Uani 1 1 d . . .
H12 H 1.1372 0.1990 0.6304 0.028 Uiso 1 1 calc R . .
C13 C 1.2669(4) 0.3614(3) 0.5975(2) 0.0205(5) Uani 1 1 d . . .
C14 C 1.2373(4) 0.5007(3) 0.5976(2) 0.0228(6) Uani 1 1 d . . .
H14 H 1.3407 0.5462 0.5728 0.027 Uiso 1 1 calc R . .
C15 C 1.0573(4) 0.5729(3) 0.6337(2) 0.0230(6) Uani 1 1 d . . .
H15 H 1.0360 0.6677 0.6339 0.028 Uiso 1 1 calc R . .
C16 C 1.4890(5) 0.1579(3) 0.5509(3) 0.0326(7) Uani 1 1 d . . .
H16A H 1.4446 0.1202 0.6295 0.049 Uiso 1 1 calc R . .
H16B H 1.6243 0.1282 0.5226 0.049 Uiso 1 1 calc R . .
H16C H 1.4254 0.1277 0.4953 0.049 Uiso 1 1 calc R . .
B1 B 0.9043(5) 0.9438(3) 0.6930(3) 0.0253(7) Uani 1 1 d . . .
F1 F 1.0999(3) 0.9118(2) 0.66939(18) 0.0463(5) Uani 1 1 d . . .
F2 F 0.8456(3) 0.8968(2) 0.6030(2) 0.0536(6) Uani 1 1 d . . .
F3 F 0.8493(3) 1.07910(18) 0.7031(2) 0.0496(5) Uani 1 1 d . . .
F4 F 0.8306(3) 0.8826(2) 0.79834(19) 0.0535(6) Uani 1 1 d . . .

loop_
_atom_site_aniso_label
_atom_site_aniso_U_11
_atom_site_aniso_U_22
_atom_site_aniso_U_33
_atom_site_aniso_U_23
_atom_site_aniso_U_13
_atom_site_aniso_U_12
I1 0.02026(12) 0.02318(12) 0.01869(12) -0.00182(7) -0.00609(8) 0.00203(7)
O1 0.0256(11) 0.0341(12) 0.0282(11) -0.0080(9) -0.0130(9) 0.0097(9)
O2 0.0221(10) 0.0229(10) 0.0276(11) -0.0017(8) -0.0052(9) 0.0025(8)
C1 0.0200(13) 0.0211(13) 0.0182(13) 0.0015(10) -0.0046(10) -0.0049(11)
C2 0.0214(14) 0.0216(13) 0.0237(14) 0.0014(11) -0.0061(11) -0.0018(11)
C3 0.0253(15) 0.0305(15) 0.0265(15) 0.0054(12) -0.0132(12) -0.0042(12)
C4 0.0317(16) 0.0312(15) 0.0205(14) -0.0022(11) -0.0092(12) -0.0076(12)
C5 0.0264(15) 0.0249(14) 0.0225(14) -0.0042(11) -0.0035(12) -0.0040(12)
C6 0.0187(13) 0.0179(12) 0.0214(13) 0.0000(10) -0.0041(11) -0.0048(10)
C7 0.0205(14) 0.0230(14) 0.0224(14) -0.0032(11) -0.0073(11) 0.0025(11)
C8 0.0285(16) 0.0253(15) 0.0398(18) 0.0073(13) -0.0072(14) -0.0010(12)
C9 0.0212(15) 0.0271(15) 0.0345(17) -0.0001(12) -0.0036(12) 0.0025(11)
C10 0.0215(14) 0.0201(13) 0.0209(14) -0.0031(10) -0.0065(11) 0.0020(10)
C11 0.0270(15) 0.0194(13) 0.0237(14) 0.0011(11) -0.0047(12) -0.0034(11)
C12 0.0279(15) 0.0170(13) 0.0237(14) 0.0004(10) -0.0049(12) -0.0014(11)
C13 0.0216(14) 0.0242(13) 0.0144(12) -0.0009(10) -0.0056(10) 0.0010(11)
C14 0.0233(15) 0.0222(13) 0.0235(14) -0.0034(11) -0.0061(11) -0.0041(11)
C15 0.0256(15) 0.0192(13) 0.0237(14) -0.0033(11) -0.0071(11) -0.0007(11)
C16 0.0330(17) 0.0246(15) 0.0348(17) -0.0025(12) -0.0063(14) 0.0068(12)
B1 0.0271(17) 0.0195(15) 0.0297(17) -0.0003(12) -0.0087(14) -0.0021(13)
F1 0.0259(10) 0.0661(14) 0.0416(11) 0.0117(10) -0.0092(9) 0.0047(9)
F2 0.0721(16) 0.0434(12) 0.0582(14) -0.0098(10) -0.0394(13) -0.0087(11)
F3 0.0528(13) 0.0233(9) 0.0645(14) -0.0116(9) -0.0006(11) -0.0022(9)
F4 0.0422(12) 0.0748(17) 0.0486(14) 0.0272(13) -0.0155(11) -0.0236(12)

loop_
_atom_type_symbol
_atom_type_description
_atom_type_scat_dispersion_real
_atom_type_scat_dispersion_imag
_atom_type_scat_source
C C 0.0033 0.0016 'International Tables Vol C Tables 4.2.6.8 and 6.1.1.4'
H H 0.0000 0.0000 'International Tables Vol C Tables 4.2.6.8 and 6.1.1.4'
B B 0.0013 0.0007 'International Tables Vol C Tables 4.2.6.8 and 6.1.1.4'
O O 0.0106 0.0060 'International Tables Vol C Tables 4.2.6.8 and 6.1.1.4'
F F 0.0171 0.0103 'International Tables Vol C Tables 4.2.6.8 and 6.1.1.4'
I I -0.4742 1.8119 'International Tables Vol C Tables 4.2.6.8 and 6.1.1.4'

loop_
_geom_angle_atom_site_label_1
_geom_angle_atom_site_label_2
_geom_angle_atom_site_label_3
_geom_angle
_geom_angle_site_symmetry_1
_geom_angle_site_symmetry_3
_geom_angle_publ_flag
C10 I1 C1 98.35(10) . . ?
C7 O1 H1 109.5 . . ?
C13 O2 C16 117.8(2) . . ?
C2 C1 C6 124.2(3) . . ?
C2 C1 I1 116.1(2) . . ?
C6 C1 I1 119.65(19) . . ?
C1 C2 C3 118.3(3) . . ?
C1 C2 H2 120.8 . . ?
C3 C2 H2 120.8 . . ?
C4 C3 C2 119.5(3) . . ?
C4 C3 H3 120.2 . . ?
C2 C3 H3 120.2 . . ?
C3 C4 C5 120.6(3) . . ?
C3 C4 H4 119.7 . . ?
C5 C4 H4 119.7 . . ?
C4 C5 C6 121.6(3) . . ?
C4 C5 H5 119.2 . . ?
C6 C5 H5 119.2 . . ?
C1 C6 C5 115.7(3) . . ?
C1 C6 C7 125.4(2) . . ?
C5 C6 C7 118.8(2) . . ?
O1 C7 C9 107.6(2) . . ?
O1 C7 C6 105.4(2) . . ?
C9 C7 C6 111.2(2) . . ?
O1 C7 C8 110.4(2) . . ?
C9 C7 C8 111.7(2) . . ?
C6 C7 C8 110.3(2) . . ?
C7 C8 H8A 109.5 . . ?
C7 C8 H8B 109.5 . . ?
H8A C8 H8B 109.5 . . ?
C7 C8 H8C 109.5 . . ?
H8A C8 H8C 109.5 . . ?
H8B C8 H8C 109.5 . . ?
C7 C9 H9A 109.5 . . ?
C7 C9 H9B 109.5 . . ?
H9A C9 H9B 109.5 . . ?
C7 C9 H9C 109.5 . . ?
H9A C9 H9C 109.5 . . ?
H9B C9 H9C 109.5 . . ?
C15 C10 C11 121.6(3) . . ?
C15 C10 I1 118.6(2) . . ?
C11 C10 I1 119.6(2) . . ?
C12 C11 C10 119.5(3) . . ?
C12 C11 H11 120.3 . . ?
C10 C11 H11 120.3 . . ?
C11 C12 C13 119.6(2) . . ?
C11 C12 H12 120.2 . . ?
C13 C12 H12 120.2 . . ?
O2 C13 C12 124.8(2) . . ?
O2 C13 C14 114.7(2) . . ?
C12 C13 C14 120.5(3) . . ?
C15 C14 C13 120.1(3) . . ?
C15 C14 H14 119.9 . . ?
C13 C14 H14 119.9 . . ?
C10 C15 C14 118.8(2) . . ?
C10 C15 H15 120.6 . . ?
C14 C15 H15 120.6 . . ?
O2 C16 H16A 109.5 . . ?
O2 C16 H16B 109.5 . . ?
H16A C16 H16B 109.5 . . ?
O2 C16 H16C 109.5 . . ?
H16A C16 H16C 109.5 . . ?
H16B C16 H16C 109.5 . . ?
F2 B1 F3 110.0(3) . . ?
F2 B1 F4 109.6(3) . . ?
F3 B1 F4 110.3(3) . . ?
F2 B1 F1 109.4(3) . . ?
F3 B1 F1 109.8(3) . . ?
F4 B1 F1 107.8(3) . . ?

loop_
_geom_bond_atom_site_label_1
_geom_bond_atom_site_label_2
_geom_bond_distance
_geom_bond_site_symmetry_2
_geom_bond_publ_flag
I1 C10 2.087(3) . ?
I1 C1 2.132(3) . ?
O1 C7 1.441(3) . ?
O1 H1 0.8400 . ?
O2 C13 1.357(3) . ?
O2 C16 1.446(3) . ?
C1 C2 1.372(4) . ?
C1 C6 1.385(4) . ?
C2 C3 1.402(4) . ?
C2 H2 0.9500 . ?
C3 C4 1.374(4) . ?
C3 H3 0.9500 . ?
C4 C5 1.385(4) . ?
C4 H4 0.9500 . ?
C5 C6 1.404(4) . ?
C5 H5 0.9500 . ?
C6 C7 1.524(4) . ?
C7 C9 1.519(4) . ?
C7 C8 1.526(4) . ?
C8 H8A 0.9800 . ?
C8 H8B 0.9800 . ?
C8 H8C 0.9800 . ?
C9 H9A 0.9800 . ?
C9 H9B 0.9800 . ?
C9 H9C 0.9800 . ?
C10 C15 1.385(4) . ?
C10 C11 1.393(4) . ?
C11 C12 1.383(4) . ?
C11 H11 0.9500 . ?
C12 C13 1.389(4) . ?
C12 H12 0.9500 . ?
C13 C14 1.397(4) . ?
C14 C15 1.387(4) . ?
C14 H14 0.9500 . ?
C15 H15 0.9500 . ?
C16 H16A 0.9800 . ?
C16 H16B 0.9800 . ?
C16 H16C 0.9800 . ?
B1 F2 1.364(4) . ?
B1 F3 1.367(4) . ?
B1 F4 1.386(4) . ?
B1 F1 1.402(4) . ?

loop_
_geom_hbond_atom_site_label_D
_geom_hbond_atom_site_label_H
_geom_hbond_atom_site_label_A
_geom_hbond_distance_DH
_geom_hbond_distance_HA
_geom_hbond_distance_DA
_geom_hbond_angle_DHA
_geom_hbond_site_symmetry_A
O1 H1 F1 0.84 1.94 2.759(3) 165.7 1_455

loop_
_geom_torsion_atom_site_label_1
_geom_torsion_atom_site_label_2
_geom_torsion_atom_site_label_3
_geom_torsion_atom_site_label_4
_geom_torsion
_geom_torsion_site_symmetry_1
_geom_torsion_site_symmetry_2
_geom_torsion_site_symmetry_3
_geom_torsion_site_symmetry_4
_geom_torsion_publ_flag
C10 I1 C1 C2 -12.6(2) . . . . ?
C10 I1 C1 C6 166.8(2) . . . . ?
C6 C1 C2 C3 -2.0(4) . . . . ?
I1 C1 C2 C3 177.50(19) . . . . ?
C1 C2 C3 C4 -1.0(4) . . . . ?
C2 C3 C4 C5 2.0(4) . . . . ?
C3 C4 C5 C6 -0.2(4) . . . . ?
C2 C1 C6 C5 3.7(4) . . . . ?
I1 C1 C6 C5 -175.77(19) . . . . ?
C2 C1 C6 C7 -178.3(3) . . . . ?
I1 C1 C6 C7 2.3(4) . . . . ?
C4 C5 C6 C1 -2.6(4) . . . . ?
C4 C5 C6 C7 179.3(3) . . . . ?
C1 C6 C7 O1 19.3(4) . . . . ?
C5 C6 C7 O1 -162.7(2) . . . . ?
C1 C6 C7 C9 135.5(3) . . . . ?
C5 C6 C7 C9 -46.5(3) . . . . ?
C1 C6 C7 C8 -99.9(3) . . . . ?
C5 C6 C7 C8 78.1(3) . . . . ?
C1 I1 C10 C15 -91.3(2) . . . . ?
C1 I1 C10 C11 94.5(2) . . . . ?
C15 C10 C11 C12 0.5(4) . . . . ?
I1 C10 C11 C12 174.6(2) . . . . ?
C10 C11 C12 C13 0.5(4) . . . . ?
C16 O2 C13 C12 0.9(4) . . . . ?
C16 O2 C13 C14 -177.1(2) . . . . ?
C11 C12 C13 O2 -179.1(3) . . . . ?
C11 C12 C13 C14 -1.2(4) . . . . ?
O2 C13 C14 C15 179.1(2) . . . . ?
C12 C13 C14 C15 0.9(4) . . . . ?
C11 C10 C15 C14 -0.7(4) . . . . ?
I1 C10 C15 C14 -174.9(2) . . . . ?
C13 C14 C15 C10 0.1(4) . . . . ?
